data_4514716
loop_
_publ_author_name
'Nguyen, Viet D.'
'Nguyen, Vu T.'
'Haug, Graham C.'
'Dang, Hang T.'
'Arman, Hadi D.'
'Ermler, Walter C.'
'Larionov, Oleg V.'

_publ_section_title
;
 Rapid and Chemodivergent Synthesis of N-Heterocyclic Sulfones and
 Sulfides: Mechanistic and Computational Details of the
 Persulfate-Initiated Catalysis
;
_journal_issue 5
_journal_name_full 'ACS Catalysis'
_journal_page_first 4015
_journal_paper_doi 10.1021/acscatal.9b00464
_journal_volume 9
_journal_year 2019
_chemical_formula_moiety 'C14 H11 N O2 S2'
_chemical_formula_sum 'C14 H11 N O2 S2'
_chemical_formula_weight 289.36
_space_group_crystal_system monoclinic
_space_group_IT_number 14
_space_group_name_Hall '-P 2yn'
_space_group_name_H-M_alt 'P 1 21/n 1'
_symmetry_space_group_name_Hall '-P 2yn'
_symmetry_space_group_name_H-M 'P 1 21/n 1'
_atom_sites_solution_hydrogens geom
_atom_sites_solution_primary dual
_audit_creation_date 2018-02-16
_audit_creation_method
;
Olex2 1.2
(compiled 2017.08.10 svn.r3458 for OlexSys, GUI svn.r5381)
;
_audit_update_record
;
????
;
_cell_angle_alpha 90
_cell_angle_beta 112.656(4)
_cell_angle_gamma 90
_cell_formula_units_Z 4
_cell_length_a 8.3903(3)
_cell_length_b 17.9634(5)
_cell_length_c 9.3448(3)
_cell_measurement_reflns_used 7403
_cell_measurement_temperature 98(2)
_cell_measurement_theta_max 30.3880
_cell_measurement_theta_min 2.6030
_cell_volume 1299.75(8)
_computing_cell_refinement 'CrysAlisPro 1.171.39.28e (Rigaku OD, 2015)'
_computing_data_collection 'CrysAlisPro 1.171.39.28e (Rigaku OD, 2015)'
_computing_data_reduction 'CrysAlisPro 1.171.39.28e (Rigaku OD, 2015)'
_computing_molecular_graphics 'Olex2 (Dolomanov et al., 2009)'
_computing_publication_material 'Olex2 (Dolomanov et al., 2009)'
_computing_structure_refinement 'ShelXL (Sheldrick, 2015)'
_computing_structure_solution 'ShelXT (Sheldrick, 2015)'
_diffrn_ambient_temperature 98(2)
_diffrn_detector 'CCD plate'
_diffrn_measured_fraction_theta_full 1.000
_diffrn_measured_fraction_theta_max 1.000
_diffrn_measurement_details
;
List of Runs (angles in degrees, time in seconds):

  # Type    Start    End  Width  t~exp~   \w     \q     \k     \f   Frames
--------------------------------------------------------------------------
  1  \w    -34.00  80.00   1.00   50.00    --   -9.70  38.00 -90.00  114
  2  \w    -99.00  20.00   1.00   50.00    --   -9.70 -57.00  90.00  119
  3  \w    -39.00  80.00   1.00   50.00    --   -9.70  57.00-180.00  119
  4  \w    -99.00 -21.00   1.00   50.00    --   -9.70 -57.00 -60.00   78
  5  \w    -34.00  80.00   1.00   50.00    --   -9.70  38.00  60.00  114
;
_diffrn_measurement_device 'four-circle diffractometer'
_diffrn_measurement_device_type 'XtaLAB AFC12 (RCD3): Kappa single'
_diffrn_measurement_method '\w scans'
_diffrn_orient_matrix_type 'CrysAlisPro convention (1999,Acta A55,543-557)'
_diffrn_orient_matrix_UB_11 0.0214622000
_diffrn_orient_matrix_UB_12 -0.0382348000
_diffrn_orient_matrix_UB_13 0.0012656000
_diffrn_orient_matrix_UB_21 -0.0069460000
_diffrn_orient_matrix_UB_22 -0.0039971000
_diffrn_orient_matrix_UB_23 0.0729246000
_diffrn_orient_matrix_UB_31 -0.0887836000
_diffrn_orient_matrix_UB_32 -0.0089415000
_diffrn_orient_matrix_UB_33 -0.0380758000
_diffrn_radiation_monochromator graphite
_diffrn_radiation_probe x-ray
_diffrn_radiation_type MoK\a
_diffrn_radiation_wavelength 0.71073
_diffrn_reflns_av_R_equivalents 0.0307
_diffrn_reflns_av_unetI/netI 0.0178
_diffrn_reflns_Laue_measured_fraction_full 1.000
_diffrn_reflns_Laue_measured_fraction_max 1.000
_diffrn_reflns_limit_h_max 10
_diffrn_reflns_limit_h_min -10
_diffrn_reflns_limit_k_max 22
_diffrn_reflns_limit_k_min -22
_diffrn_reflns_limit_l_max 11
_diffrn_reflns_limit_l_min -11
_diffrn_reflns_number 19692
_diffrn_reflns_point_group_measured_fraction_full 1.000
_diffrn_reflns_point_group_measured_fraction_max 1.000
_diffrn_reflns_theta_full 25.242
_diffrn_reflns_theta_max 25.998
_diffrn_reflns_theta_min 2.268
_diffrn_source 'fine-focus sealed X-ray tube'
_diffrn_source_type 'Enhance (Mo) X-ray Source'
_exptl_absorpt_coefficient_mu 0.405
_exptl_absorpt_correction_T_max 1.00000
_exptl_absorpt_correction_T_min 0.88317
_exptl_absorpt_correction_type multi-scan
_exptl_absorpt_process_details
;
CrysAlisPro 1.171.39.28e (Rigaku Oxford Diffraction, 2015)
Empirical absorption correction using spherical harmonics,
 implemented in SCALE3 ABSPACK scaling algorithm.
;
_exptl_crystal_colour 'clear colourless'
_exptl_crystal_colour_lustre clear
_exptl_crystal_colour_primary colourless
_exptl_crystal_density_diffrn 1.479
_exptl_crystal_description plate
_exptl_crystal_F_000 600
_exptl_crystal_size_max 0.44
_exptl_crystal_size_mid 0.23
_exptl_crystal_size_min 0.1
_refine_diff_density_max 0.406
_refine_diff_density_min -0.306
_refine_diff_density_rms 0.055
_refine_ls_extinction_method none
_refine_ls_goodness_of_fit_ref 1.048
_refine_ls_hydrogen_treatment constr
_refine_ls_matrix_type full
_refine_ls_number_parameters 173
_refine_ls_number_reflns 2564
_refine_ls_number_restraints 0
_refine_ls_restrained_S_all 1.048
_refine_ls_R_factor_all 0.0443
_refine_ls_R_factor_gt 0.0441
_refine_ls_shift/su_max 0.000
_refine_ls_shift/su_mean 0.000
_refine_ls_structure_factor_coef Fsqd
_refine_ls_weighting_details 'w=1/[\s^2^(Fo^2^)+(0.0190P)^2^+3.0000P] where P=(Fo^2^+2Fc^2^)/3'
_refine_ls_weighting_scheme calc
_refine_ls_wR_factor_gt 0.0885
_refine_ls_wR_factor_ref 0.0886
_reflns_Friedel_coverage 0.000
_reflns_number_gt 2554
_reflns_number_total 2564
_reflns_threshold_expression 'I > 2\s(I)'
_cod_data_source_file cs9b00464_si_006.cif
_cod_data_source_block cd1657
_cod_database_code 4514716
_shelx_shelxl_version_number 2014/7
_chemical_oxdiff_formula C14H12NO2S
_shelx_space_group_comment
;
The symmetry employed for this shelxl refinement is uniquely defined
by the following loop, which should always be used as a source of
symmetry information in preference to the above space-group names.
They are only intended as comments.
;
_shelx_estimated_absorpt_t_max 0.961
_shelx_estimated_absorpt_t_min 0.842
_reflns_odcompleteness_completeness 99.97
_reflns_odcompleteness_iscentric 1
_reflns_odcompleteness_theta 27.42
_olex2_refinement_description
;
1. Fixed Uiso
 At 1.2 times of:
  All C(H) groups
 At 1.5 times of:
  All C(H,H,H) groups
2.a Aromatic/amide H refined with riding coordinates:
 C9(H9), C10(H10), C3(H3), C13(H13), C12(H12), C6(H6), C4(H4), C5(H5)
2.b Idealised Me refined as rotating group:
 C14(H14A,H14B,H14C)
;
_olex2_exptl_crystal_mounting_method 'nylon loop'
_olex2_submission_special_instructions 'No special instructions were received'
_oxdiff_exptl_absorpt_empirical_details
;
Empirical correction (ABSPACK) includes:
- Absorption correction using spherical harmonics
- Frame scaling
;
_oxdiff_exptl_absorpt_empirical_full_max 1.102
_oxdiff_exptl_absorpt_empirical_full_min 0.900

loop_
_space_group_symop_operation_xyz
'x, y, z'
'-x+1/2, y+1/2, -z+1/2'
'-x, -y, -z'
'x-1/2, -y-1/2, z-1/2'

loop_
_atom_site_label
_atom_site_type_symbol
_atom_site_fract_x
_atom_site_fract_y
_atom_site_fract_z
_atom_site_U_iso_or_equiv
_atom_site_adp_type
_atom_site_occupancy
_atom_site_site_symmetry_order
_atom_site_calc_flag
_atom_site_refinement_flags_posn
S2 S 0.84051(7) 0.39724(3) 0.53323(6) 0.01497(14) Uani 1 1 d .
S1 S 0.87682(7) 0.39986(3) 0.22246(6) 0.01552(14) Uani 1 1 d .
O1 O 0.8584(2) 0.45344(10) 0.64737(18) 0.0217(4) Uani 1 1 d .
O2 O 0.9766(2) 0.34419(10) 0.55609(19) 0.0221(4) Uani 1 1 d .
N1 N 0.7282(2) 0.50571(11) 0.3176(2) 0.0149(4) Uani 1 1 d .
C7 C 0.7171(3) 0.52592(13) 0.1703(3) 0.0146(5) Uani 1 1 d .
C9 C 0.5135(3) 0.38153(13) 0.5270(2) 0.0144(4) Uani 1 1 d .
H9 H 0.5275 0.4298 0.5717 0.017 Uiso 1 1 calc R
C8 C 0.6462(3) 0.34855(13) 0.4944(2) 0.0135(4) Uani 1 1 d .
C1 C 0.8075(3) 0.44287(12) 0.3549(2) 0.0126(4) Uani 1 1 d .
C10 C 0.3605(3) 0.34239(13) 0.4930(3) 0.0153(5) Uani 1 1 d .
H10 H 0.2690 0.3642 0.5145 0.018 Uiso 1 1 calc R
C2 C 0.7902(3) 0.47449(13) 0.0993(3) 0.0140(4) Uani 1 1 d .
C11 C 0.3395(3) 0.27140(13) 0.4277(3) 0.0157(5) Uani 1 1 d .
C3 C 0.7898(3) 0.48725(14) -0.0486(3) 0.0186(5) Uani 1 1 d .
H3 H 0.8397 0.4525 -0.0960 0.022 Uiso 1 1 calc R
C13 C 0.6287(3) 0.27777(13) 0.4305(3) 0.0182(5) Uani 1 1 d .
H13 H 0.7203 0.2559 0.4092 0.022 Uiso 1 1 calc R
C12 C 0.4751(3) 0.23945(13) 0.3982(3) 0.0185(5) Uani 1 1 d .
H12 H 0.4623 0.1908 0.3554 0.022 Uiso 1 1 calc R
C6 C 0.6427(3) 0.59119(13) 0.0931(3) 0.0201(5) Uani 1 1 d .
H6 H 0.5938 0.6265 0.1401 0.024 Uiso 1 1 calc R
C14 C 0.1711(3) 0.23006(14) 0.3863(3) 0.0219(5) Uani 1 1 d .
H14A H 0.1214 0.2411 0.4632 0.033 Uiso 1 1 calc GR
H14B H 0.1919 0.1764 0.3853 0.033 Uiso 1 1 calc GR
H14C H 0.0904 0.2458 0.2835 0.033 Uiso 1 1 calc GR
C4 C 0.7145(3) 0.55190(15) -0.1229(3) 0.0233(5) Uani 1 1 d .
H4 H 0.7121 0.5617 -0.2236 0.028 Uiso 1 1 calc R
C5 C 0.6413(3) 0.60361(14) -0.0537(3) 0.0245(6) Uani 1 1 d .
H5 H 0.5902 0.6477 -0.1081 0.029 Uiso 1 1 calc R

loop_
_atom_site_aniso_label
_atom_site_aniso_U_11
_atom_site_aniso_U_22
_atom_site_aniso_U_33
_atom_site_aniso_U_23
_atom_site_aniso_U_13
_atom_site_aniso_U_12
S2 0.0128(3) 0.0220(3) 0.0107(3) 0.0014(2) 0.0053(2) -0.0021(2)
S1 0.0194(3) 0.0165(3) 0.0136(3) 0.0003(2) 0.0096(2) 0.0027(2)
O1 0.0200(8) 0.0335(10) 0.0139(8) -0.0056(7) 0.0091(7) -0.0096(7)
O2 0.0140(8) 0.0315(10) 0.0210(9) 0.0094(7) 0.0070(7) 0.0042(7)
N1 0.0132(9) 0.0176(10) 0.0145(9) -0.0034(8) 0.0060(8) -0.0027(8)
C7 0.0098(10) 0.0187(11) 0.0144(11) -0.0013(9) 0.0035(8) -0.0039(9)
C9 0.0165(11) 0.0145(11) 0.0115(10) 0.0002(8) 0.0048(9) 0.0006(9)
C8 0.0123(10) 0.0179(11) 0.0106(10) 0.0015(8) 0.0049(8) -0.0011(9)
C1 0.0122(10) 0.0159(11) 0.0113(10) -0.0018(9) 0.0064(8) -0.0023(9)
C10 0.0150(11) 0.0171(11) 0.0141(11) 0.0020(9) 0.0059(9) 0.0030(9)
C2 0.0112(10) 0.0155(11) 0.0136(11) 0.0012(9) 0.0030(8) -0.0026(9)
C11 0.0154(11) 0.0176(11) 0.0130(11) 0.0027(9) 0.0042(9) -0.0007(9)
C3 0.0177(11) 0.0249(13) 0.0134(11) -0.0010(9) 0.0061(9) -0.0052(10)
C13 0.0210(12) 0.0196(12) 0.0176(11) 0.0000(9) 0.0113(10) 0.0025(10)
C12 0.0245(12) 0.0138(11) 0.0178(12) -0.0032(9) 0.0086(10) -0.0005(9)
C6 0.0153(11) 0.0176(12) 0.0254(13) 0.0018(10) 0.0055(10) 0.0020(9)
C14 0.0174(12) 0.0215(13) 0.0235(13) -0.0030(10) 0.0042(10) -0.0040(10)
C4 0.0210(12) 0.0319(14) 0.0146(11) 0.0032(10) 0.0043(9) -0.0113(11)
C5 0.0189(12) 0.0229(13) 0.0245(13) 0.0098(10) 0.0005(10) -0.0025(10)

loop_
_atom_type_symbol
_atom_type_description
_atom_type_scat_dispersion_real
_atom_type_scat_dispersion_imag
_atom_type_scat_source
C C 0.0033 0.0016 'International Tables Vol C Tables 4.2.6.8 and 6.1.1.4'
H H 0.0000 0.0000 'International Tables Vol C Tables 4.2.6.8 and 6.1.1.4'
N N 0.0061 0.0033 'International Tables Vol C Tables 4.2.6.8 and 6.1.1.4'
O O 0.0106 0.0060 'International Tables Vol C Tables 4.2.6.8 and 6.1.1.4'
S S 0.1246 0.1234 'International Tables Vol C Tables 4.2.6.8 and 6.1.1.4'

loop_
_geom_angle_atom_site_label_1
_geom_angle_atom_site_label_2
_geom_angle_atom_site_label_3
_geom_angle
O1 S2 O2 120.42(11)
O1 S2 C8 109.04(10)
O1 S2 C1 107.82(10)
O2 S2 C8 108.70(11)
O2 S2 C1 105.80(10)
C8 S2 C1 103.77(10)
C2 S1 C1 87.69(11)
C1 N1 C7 109.12(19)
N1 C7 C2 114.8(2)
N1 C7 C6 125.3(2)
C6 C7 C2 119.9(2)
C8 C9 H9 120.7
C10 C9 H9 120.7
C10 C9 C8 118.7(2)
C9 C8 S2 119.85(17)
C13 C8 S2 118.67(17)
C13 C8 C9 121.5(2)
S1 C1 S2 119.20(13)
N1 C1 S2 122.34(17)
N1 C1 S1 118.42(17)
C9 C10 H10 119.6
C9 C10 C11 120.8(2)
C11 C10 H10 119.6
C7 C2 S1 109.96(16)
C3 C2 S1 128.55(19)
C3 C2 C7 121.5(2)
C10 C11 C14 120.7(2)
C12 C11 C10 119.2(2)
C12 C11 C14 120.1(2)
C2 C3 H3 121.2
C4 C3 C2 117.5(2)
C4 C3 H3 121.2
C8 C13 H13 120.5
C12 C13 C8 118.9(2)
C12 C13 H13 120.5
C11 C12 H12 119.6
C13 C12 C11 120.9(2)
C13 C12 H12 119.6
C7 C6 H6 120.7
C5 C6 C7 118.7(2)
C5 C6 H6 120.7
C11 C14 H14A 109.5
C11 C14 H14B 109.5
C11 C14 H14C 109.5
H14A C14 H14B 109.5
H14A C14 H14C 109.5
H14B C14 H14C 109.5
C3 C4 H4 119.2
C3 C4 C5 121.6(2)
C5 C4 H4 119.2
C6 C5 C4 120.8(2)
C6 C5 H5 119.6
C4 C5 H5 119.6

loop_
_geom_bond_atom_site_label_1
_geom_bond_atom_site_label_2
_geom_bond_distance
S2 O1 1.4339(17)
S2 O2 1.4387(17)
S2 C8 1.760(2)
S2 C1 1.780(2)
S1 C1 1.738(2)
S1 C2 1.734(2)
N1 C7 1.391(3)
N1 C1 1.288(3)
C7 C2 1.409(3)
C7 C6 1.392(3)
C9 H9 0.9500
C9 C8 1.394(3)
C9 C10 1.389(3)
C8 C13 1.388(3)
C10 H10 0.9500
C10 C11 1.395(3)
C2 C3 1.400(3)
C11 C12 1.394(3)
C11 C14 1.509(3)
C3 H3 0.9500
C3 C4 1.375(4)
C13 H13 0.9500
C13 C12 1.387(3)
C12 H12 0.9500
C6 H6 0.9500
C6 C5 1.385(4)
C14 H14A 0.9800
C14 H14B 0.9800
C14 H14C 0.9800
C4 H4 0.9500
C4 C5 1.402(4)
C5 H5 0.9500
